data_2230101
loop_
_publ_author_name
'Gupta, Gajendra'
'Therrien, Bruno'
'Kim, Jinkwon'

_publ_section_title
;
 [Bis(2-pyridyl-\k<i>N</i>)amine]chlorido(\h^6^-hexamethylbenzene)ruthenium(II)
 hexafluoridophosphate dichloromethane solvate
;
_journal_coeditor_code OM2411
_journal_issue 5
_journal_name_full 'Acta Crystallographica Section E'
_journal_page_first m548
_journal_paper_doi 10.1107/S1600536811011640
_journal_volume 67
_journal_year 2011
_chemical_formula_iupac '[Ru Cl (C12 H18) (C10 H9 N3)] P F6, C H2 Cl2'
_chemical_formula_moiety 'C22 H27 Cl N3 Ru +, F6 P -, C H2 Cl2'
_chemical_formula_sum 'C23 H29 Cl3 F6 N3 P Ru'
_chemical_formula_weight 699.88
_chemical_name_systematic
;
[Bis(2-pyridyl-\k<i>N</i>)amine]chlorido(\h^6^-hexamethylbenzene)ruthenium(II)
hexafluoridophosphate dichloromethane monosolvate
;
_space_group_IT_number 14
_symmetry_cell_setting monoclinic
_symmetry_space_group_name_Hall '-P 2yn'
_symmetry_space_group_name_H-M 'P 1 21/n 1'
_atom_sites_solution_hydrogens geom
_atom_sites_solution_primary direct
_atom_sites_solution_secondary difmap
_audit_creation_method SHELXL97
_cell_angle_alpha 90.00
_cell_angle_beta 93.6210(10)
_cell_angle_gamma 90.00
_cell_formula_units_Z 4
_cell_length_a 15.5241(4)
_cell_length_b 9.1644(2)
_cell_length_c 18.9108(5)
_cell_measurement_reflns_used 550
_cell_measurement_temperature 173(2)
_cell_measurement_theta_max 27.0
_cell_measurement_theta_min 1.65
_cell_volume 2685.05(12)
_computing_cell_refinement 'SMART and SAINT (Bruker, 1999)'
_computing_data_collection 'SMART (Bruker, 1999)'
_computing_data_reduction 'SAINT (Bruker, 1999)'
_computing_molecular_graphics 'SHELXTL (Sheldrick, 2008)'
_computing_publication_material 'SHELXTL (Sheldrick, 2008)'
_computing_structure_refinement 'SHELXTL (Sheldrick, 2008)'
_computing_structure_solution 'SIR97 (Altomare <i>et al.</i>, 1999)'
_diffrn_ambient_temperature 173(2)
_diffrn_detector_area_resol_mean 0
_diffrn_measured_fraction_theta_full 1.00
_diffrn_measured_fraction_theta_max 0.856
_diffrn_measurement_device_type 'Bruker SMART CCD'
_diffrn_measurement_method '\w scans'
_diffrn_radiation_monochromator graphite
_diffrn_radiation_source 'fine-focus sealed tube'
_diffrn_radiation_type MoK\a
_diffrn_radiation_wavelength 0.71073
_diffrn_reflns_av_R_equivalents 0.0300
_diffrn_reflns_av_sigmaI/netI 0.0298
_diffrn_reflns_limit_h_max 24
_diffrn_reflns_limit_h_min -22
_diffrn_reflns_limit_k_max 11
_diffrn_reflns_limit_k_min -14
_diffrn_reflns_limit_l_max 29
_diffrn_reflns_limit_l_min -25
_diffrn_reflns_number 31923
_diffrn_reflns_theta_full 25.00
_diffrn_reflns_theta_max 33.93
_diffrn_reflns_theta_min 1.65
_diffrn_standards_decay_% 0
_diffrn_standards_interval_count 0
_diffrn_standards_interval_time 0
_diffrn_standards_number 0
_exptl_absorpt_coefficient_mu 1.003
_exptl_absorpt_correction_T_max 0.871
_exptl_absorpt_correction_T_min 0.738
_exptl_absorpt_correction_type multi-scan
_exptl_absorpt_process_details '(SADABS; Sheldrick, 1996)'
_exptl_crystal_colour orange
_exptl_crystal_density_diffrn 1.731
_exptl_crystal_density_method 'not measured'
_exptl_crystal_description block
_exptl_crystal_F_000 1408
_exptl_crystal_size_max 0.20
_exptl_crystal_size_mid 0.17
_exptl_crystal_size_min 0.16
_refine_diff_density_max 0.770
_refine_diff_density_min -0.783
_refine_ls_extinction_method none
_refine_ls_goodness_of_fit_ref 1.063
_refine_ls_hydrogen_treatment mixed
_refine_ls_matrix_type full
_refine_ls_number_parameters 344
_refine_ls_number_reflns 9327
_refine_ls_number_restraints 0
_refine_ls_restrained_S_all 1.063
_refine_ls_R_factor_all 0.0414
_refine_ls_R_factor_gt 0.0331
_refine_ls_shift/su_max 0.003
_refine_ls_shift/su_mean 0.000
_refine_ls_structure_factor_coef Fsqd
_refine_ls_weighting_details 'calc w=1/[\s^2^(Fo^2^)+(0.0383P)^2^+2.0530P] where P=(Fo^2^+2Fc^2^)/3'
_refine_ls_weighting_scheme calc
_refine_ls_wR_factor_gt 0.0820
_refine_ls_wR_factor_ref 0.0869
_reflns_number_gt 7812
_reflns_number_total 9327
_reflns_threshold_expression I>2\s(I)
_cod_data_source_file om2411.cif
_cod_data_source_block I
_cod_original_sg_symbol_H-M 'P 21/n'
_cod_database_code 2230101
_cod_database_fobs_code 2230101

loop_
_symmetry_equiv_pos_as_xyz
'x, y, z'
'-x+1/2, y+1/2, -z+1/2'
'-x, -y, -z'
'x-1/2, -y-1/2, z-1/2'

loop_
_atom_site_type_symbol
_atom_site_label
_atom_site_fract_x
_atom_site_fract_y
_atom_site_fract_z
_atom_site_U_iso_or_equiv
_atom_site_adp_type
_atom_site_calc_flag
_atom_site_refinement_flags
_atom_site_occupancy
_atom_site_disorder_assembly
_atom_site_disorder_group
Ru Ru1 0.623752(8) 0.316216(13) 0.871467(6) 0.01424(4) Uani d . 1 . .
Cl Cl1 0.62147(3) 0.05324(4) 0.86885(2) 0.02066(8) Uani d . 1 . .
N N1 0.75701(10) 0.29849(15) 0.86021(8) 0.0181(3) Uani d . 1 . .
N N2 0.74819(10) 0.42939(17) 0.75231(8) 0.0222(3) Uani d . 1 . .
H H2A 0.7794(18) 0.472(3) 0.7233(15) 0.038(7) Uiso d . 1 . .
N N3 0.61569(10) 0.30532(15) 0.76042(8) 0.0176(3) Uani d . 1 . .
C C1 0.80663(12) 0.2324(2) 0.91254(10) 0.0237(4) Uani d . 1 . .
H H1 0.7790 0.1776 0.9472 0.028 Uiso calc R 1 . .
C C2 0.89516(13) 0.2416(2) 0.91737(12) 0.0306(4) Uani d . 1 . .
H H2 0.9280 0.1945 0.9548 0.037 Uiso calc R 1 . .
C C3 0.93565(14) 0.3209(2) 0.86646(13) 0.0323(5) Uani d . 1 . .
H H3 0.9967 0.3312 0.8694 0.039 Uiso calc R 1 . .
C C4 0.88661(13) 0.3843(2) 0.81186(11) 0.0265(4) Uani d . 1 . .
H H4 0.9133 0.4383 0.7764 0.032 Uiso calc R 1 . .
C C5 0.79686(12) 0.36842(19) 0.80912(9) 0.0196(3) Uani d . 1 . .
C C6 0.67229(11) 0.37280(19) 0.72068(9) 0.0183(3) Uani d . 1 . .
C C7 0.65632(13) 0.3905(2) 0.64760(9) 0.0238(4) Uani d . 1 . .
H H7 0.6973 0.4385 0.6205 0.029 Uiso calc R 1 . .
C C8 0.58096(14) 0.3377(2) 0.61534(10) 0.0300(4) Uani d . 1 . .
H H8 0.5682 0.3520 0.5660 0.036 Uiso calc R 1 . .
C C9 0.52350(14) 0.2629(3) 0.65590(10) 0.0285(4) Uani d . 1 . .
H H9 0.4716 0.2231 0.6347 0.034 Uiso calc R 1 . .
C C10 0.54359(12) 0.2481(2) 0.72714(9) 0.0226(3) Uani d . 1 . .
H H10 0.5051 0.1950 0.7546 0.027 Uiso calc R 1 . .
C C11 0.59093(13) 0.33487(19) 0.98353(9) 0.0215(3) Uani d . 1 . .
C C12 0.64864(13) 0.4479(2) 0.96903(10) 0.0238(4) Uani d . 1 . .
C C13 0.63113(13) 0.54226(19) 0.90926(10) 0.0244(4) Uani d . 1 . .
C C14 0.55431(14) 0.5232(2) 0.86567(10) 0.0253(4) Uani d . 1 . .
C C15 0.49318(12) 0.4121(2) 0.88188(10) 0.0234(4) Uani d . 1 . .
C C16 0.51229(12) 0.31772(19) 0.93991(10) 0.0210(3) Uani d . 1 . .
C C17 0.61053(17) 0.2298(3) 1.04399(11) 0.0362(5) Uani d . 1 . .
H H17A 0.6643 0.2589 1.0702 0.054 Uiso calc R 1 . .
H H17B 0.6168 0.1310 1.0251 0.054 Uiso calc R 1 . .
H H17C 0.5632 0.2314 1.0759 0.054 Uiso calc R 1 . .
C C18 0.73129(16) 0.4720(3) 1.01410(13) 0.0425(6) Uani d . 1 . .
H H18A 0.7244 0.5561 1.0453 0.064 Uiso calc R 1 . .
H H18B 0.7786 0.4907 0.9834 0.064 Uiso calc R 1 . .
H H18C 0.7445 0.3850 1.0429 0.064 Uiso calc R 1 . .
C C19 0.69407(19) 0.6613(2) 0.89334(15) 0.0425(6) Uani d . 1 . .
H H19A 0.6916 0.6792 0.8422 0.064 Uiso calc R 1 . .
H H19B 0.7526 0.6311 0.9096 0.064 Uiso calc R 1 . .
H H19C 0.6789 0.7509 0.9180 0.064 Uiso calc R 1 . .
C C20 0.5372(2) 0.6196(3) 0.80187(13) 0.0474(7) Uani d . 1 . .
H H20A 0.5179 0.7158 0.8171 0.071 Uiso calc R 1 . .
H H20B 0.4923 0.5755 0.7700 0.071 Uiso calc R 1 . .
H H20C 0.5903 0.6304 0.7770 0.071 Uiso calc R 1 . .
C C21 0.40948(15) 0.3991(3) 0.83713(13) 0.0415(6) Uani d . 1 . .
H H21A 0.3842 0.3026 0.8441 0.062 Uiso calc R 1 . .
H H21B 0.4207 0.4116 0.7871 0.062 Uiso calc R 1 . .
H H21C 0.3693 0.4747 0.8511 0.062 Uiso calc R 1 . .
C C22 0.45135(16) 0.1958(2) 0.95564(14) 0.0362(5) Uani d . 1 . .
H H22A 0.4105 0.1804 0.9146 0.054 Uiso calc R 1 . .
H H22B 0.4196 0.2215 0.9970 0.054 Uiso calc R 1 . .
H H22C 0.4843 0.1060 0.9655 0.054 Uiso calc R 1 . .
P P1 0.83358(3) -0.08437(6) 1.08848(3) 0.02634(11) Uani d . 1 . .
F F1 0.80510(16) 0.0740(2) 1.10653(13) 0.0875(7) Uani d . 1 . .
F F2 0.88637(13) -0.0904(3) 1.16249(9) 0.0800(7) Uani d . 1 . .
F F3 0.86296(14) -0.2456(2) 1.06967(14) 0.0859(7) Uani d . 1 . .
F F4 0.78098(12) -0.0793(2) 1.01404(8) 0.0590(5) Uani d . 1 . .
F F5 0.91667(13) -0.0269(3) 1.05393(10) 0.0792(7) Uani d . 1 . .
F F6 0.75213(14) -0.1494(3) 1.12304(11) 0.0860(8) Uani d . 1 . .
Cl Cl2 0.29778(4) 0.13851(7) 0.69513(3) 0.04174(14) Uani d . 1 . .
Cl Cl3 0.40491(4) -0.05472(7) 0.78424(4) 0.04606(15) Uani d . 1 . .
C C23 0.30396(15) -0.0338(3) 0.73642(13) 0.0350(5) Uani d . 1 . .
H H23A 0.2966 -0.1114 0.7001 0.042 Uiso calc R 1 . .
H H23B 0.2569 -0.0435 0.7691 0.042 Uiso calc R 1 . .

loop_
_atom_site_aniso_label
_atom_site_aniso_U_11
_atom_site_aniso_U_22
_atom_site_aniso_U_33
_atom_site_aniso_U_12
_atom_site_aniso_U_13
_atom_site_aniso_U_23
Ru1 0.01582(7) 0.01321(6) 0.01390(6) 0.00102(4) 0.00260(5) 0.00107(4)
Cl1 0.0245(2) 0.01458(17) 0.02333(19) 0.00161(14) 0.00529(16) 0.00003(13)
N1 0.0172(7) 0.0176(6) 0.0197(6) 0.0012(5) 0.0017(5) 0.0011(5)
N2 0.0209(7) 0.0253(7) 0.0210(7) -0.0042(6) 0.0053(6) 0.0051(6)
N3 0.0180(7) 0.0189(6) 0.0162(6) 0.0002(5) 0.0032(5) 0.0019(5)
C1 0.0233(9) 0.0225(8) 0.0251(8) 0.0035(7) -0.0018(7) 0.0021(7)
C2 0.0235(10) 0.0298(10) 0.0372(10) 0.0042(8) -0.0076(8) 0.0009(8)
C3 0.0170(9) 0.0362(11) 0.0432(12) 0.0006(8) -0.0009(8) -0.0040(9)
C4 0.0196(9) 0.0266(9) 0.0337(10) -0.0027(7) 0.0050(7) -0.0028(7)
C5 0.0192(8) 0.0180(7) 0.0218(8) 0.0011(6) 0.0033(6) -0.0022(6)
C6 0.0194(8) 0.0169(7) 0.0188(7) 0.0028(6) 0.0039(6) 0.0025(6)
C7 0.0273(9) 0.0263(8) 0.0184(7) 0.0046(7) 0.0054(7) 0.0071(6)
C8 0.0308(11) 0.0406(11) 0.0183(8) 0.0056(9) -0.0004(7) 0.0055(7)
C9 0.0262(10) 0.0377(11) 0.0211(8) -0.0003(8) -0.0031(7) 0.0007(8)
C10 0.0212(8) 0.0259(9) 0.0208(8) -0.0015(7) 0.0017(7) 0.0008(6)
C11 0.0304(10) 0.0204(8) 0.0143(7) 0.0036(7) 0.0063(7) -0.0001(6)
C12 0.0269(9) 0.0238(8) 0.0210(8) 0.0001(7) 0.0030(7) -0.0068(6)
C13 0.0321(10) 0.0142(7) 0.0281(9) -0.0019(7) 0.0114(8) -0.0031(6)
C14 0.0335(10) 0.0187(8) 0.0246(8) 0.0107(7) 0.0082(7) 0.0045(6)
C15 0.0204(8) 0.0261(8) 0.0239(8) 0.0079(7) 0.0037(7) -0.0028(7)
C16 0.0212(8) 0.0190(7) 0.0239(8) 0.0018(6) 0.0099(7) -0.0021(6)
C17 0.0536(14) 0.0342(10) 0.0212(9) 0.0055(10) 0.0052(9) 0.0088(8)
C18 0.0361(12) 0.0547(15) 0.0356(11) -0.0057(11) -0.0059(10) -0.0177(11)
C19 0.0544(16) 0.0222(10) 0.0532(15) -0.0135(10) 0.0228(12) -0.0060(9)
C20 0.0685(18) 0.0369(12) 0.0383(12) 0.0245(12) 0.0138(12) 0.0198(10)
C21 0.0233(10) 0.0624(16) 0.0381(12) 0.0137(11) -0.0040(9) -0.0082(11)
C22 0.0322(11) 0.0302(10) 0.0480(13) -0.0074(9) 0.0171(10) -0.0006(9)
P1 0.0245(2) 0.0325(3) 0.0217(2) -0.0028(2) -0.00065(18) -0.00108(19)
F1 0.0957(16) 0.0516(11) 0.1124(18) 0.0272(11) -0.0155(14) -0.0377(12)
F2 0.0692(13) 0.128(2) 0.0388(9) -0.0203(13) -0.0277(9) 0.0085(11)
F3 0.0794(14) 0.0444(11) 0.129(2) 0.0169(10) -0.0326(13) -0.0205(12)
F4 0.0668(11) 0.0758(12) 0.0315(7) -0.0028(9) -0.0187(7) 0.0029(7)
F5 0.0597(12) 0.1159(18) 0.0652(12) -0.0452(12) 0.0299(9) -0.0266(12)
F6 0.0573(12) 0.145(2) 0.0575(12) -0.0489(13) 0.0167(9) -0.0009(13)
Cl2 0.0485(3) 0.0372(3) 0.0377(3) -0.0002(3) -0.0113(2) 0.0066(2)
Cl3 0.0356(3) 0.0451(3) 0.0571(4) 0.0073(3) -0.0008(3) 0.0181(3)
C23 0.0355(12) 0.0315(10) 0.0377(11) -0.0056(9) -0.0006(9) 0.0020(9)

loop_
_atom_type_symbol
_atom_type_description
_atom_type_scat_dispersion_real
_atom_type_scat_dispersion_imag
_atom_type_scat_source
C C 0.0033 0.0016 'International Tables Vol C Tables 4.2.6.8 and 6.1.1.4'
H H 0.0000 0.0000 'International Tables Vol C Tables 4.2.6.8 and 6.1.1.4'
Cl Cl 0.1484 0.1585 'International Tables Vol C Tables 4.2.6.8 and 6.1.1.4'
F F 0.0171 0.0103 'International Tables Vol C Tables 4.2.6.8 and 6.1.1.4'
N N 0.0061 0.0033 'International Tables Vol C Tables 4.2.6.8 and 6.1.1.4'
P P 0.1023 0.0942 'International Tables Vol C Tables 4.2.6.8 and 6.1.1.4'
Ru Ru -1.2594 0.8363 'International Tables Vol C Tables 4.2.6.8 and 6.1.1.4'

loop_
_geom_angle_atom_site_label_1
_geom_angle_atom_site_label_2
_geom_angle_atom_site_label_3
_geom_angle_site_symmetry_1
_geom_angle_site_symmetry_3
_geom_angle
_geom_angle_publ_flag
N3 Ru1 N1 . . 83.79(6) ?
N3 Ru1 C14 . . 89.60(6) ?
N1 Ru1 C14 . . 123.32(7) ?
N3 Ru1 C13 . . 111.71(6) ?
N1 Ru1 C13 . . 94.28(7) ?
C14 Ru1 C13 . . 37.81(8) ?
N3 Ru1 C11 . . 163.23(7) ?
N1 Ru1 C11 . . 112.97(7) ?
C14 Ru1 C11 . . 80.69(7) ?
C13 Ru1 C11 . . 68.04(7) ?
N3 Ru1 C12 . . 148.73(7) ?
N1 Ru1 C12 . . 90.31(7) ?
C14 Ru1 C12 . . 68.18(7) ?
C13 Ru1 C12 . . 38.00(7) ?
C11 Ru1 C12 . . 37.01(7) ?
N3 Ru1 C16 . . 125.66(7) ?
N1 Ru1 C16 . . 150.10(7) ?
C14 Ru1 C16 . . 67.90(7) ?
C13 Ru1 C16 . . 80.27(7) ?
C11 Ru1 C16 . . 37.78(7) ?
C12 Ru1 C16 . . 67.28(7) ?
N3 Ru1 C15 . . 96.32(6) ?
N1 Ru1 C15 . . 161.23(7) ?
C14 Ru1 C15 . . 38.05(8) ?
C13 Ru1 C15 . . 68.16(7) ?
C11 Ru1 C15 . . 67.67(7) ?
C12 Ru1 C15 . . 79.85(7) ?
C16 Ru1 C15 . . 37.01(7) ?
N3 Ru1 Cl1 . . 86.10(4) ?
N1 Ru1 Cl1 . . 86.21(4) ?
C14 Ru1 Cl1 . . 149.52(6) ?
C13 Ru1 Cl1 . . 162.15(5) ?
C11 Ru1 Cl1 . . 95.32(5) ?
C12 Ru1 Cl1 . . 124.22(5) ?
C16 Ru1 Cl1 . . 90.41(5) ?
C15 Ru1 Cl1 . . 112.55(5) ?
C5 N1 C1 . . 118.13(16) ?
C5 N1 Ru1 . . 122.54(12) ?
C1 N1 Ru1 . . 118.56(13) ?
C6 N2 C5 . . 126.00(15) ?
C6 N2 H2A . . 113.3(18) ?
C5 N2 H2A . . 112.2(18) ?
C6 N3 C10 . . 117.98(15) ?
C6 N3 Ru1 . . 122.58(12) ?
C10 N3 Ru1 . . 118.60(12) ?
N1 C1 C2 . . 122.70(19) ?
N1 C1 H1 . . 118.6 ?
C2 C1 H1 . . 118.6 ?
C1 C2 C3 . . 118.73(19) ?
C1 C2 H2 . . 120.6 ?
C3 C2 H2 . . 120.6 ?
C4 C3 C2 . . 119.31(19) ?
C4 C3 H3 . . 120.3 ?
C2 C3 H3 . . 120.3 ?
C3 C4 C5 . . 119.19(19) ?
C3 C4 H4 . . 120.4 ?
C5 C4 H4 . . 120.4 ?
N1 C5 N2 . . 119.67(16) ?
N1 C5 C4 . . 121.75(17) ?
N2 C5 C4 . . 118.57(17) ?
N3 C6 N2 . . 119.91(15) ?
N3 C6 C7 . . 121.68(17) ?
N2 C6 C7 . . 118.40(16) ?
C8 C7 C6 . . 119.44(18) ?
C8 C7 H7 . . 120.3 ?
C6 C7 H7 . . 120.3 ?
C7 C8 C9 . . 119.08(18) ?
C7 C8 H8 . . 120.5 ?
C9 C8 H8 . . 120.5 ?
C10 C9 C8 . . 118.44(19) ?
C10 C9 H9 . . 120.8 ?
C8 C9 H9 . . 120.8 ?
N3 C10 C9 . . 123.26(18) ?
N3 C10 H10 . . 118.4 ?
C9 C10 H10 . . 118.4 ?
C12 C11 C16 . . 119.76(16) ?
C12 C11 C17 . . 121.06(19) ?
C16 C11 C17 . . 119.18(18) ?
C12 C11 Ru1 . . 71.52(10) ?
C16 C11 Ru1 . . 71.42(10) ?
C17 C11 Ru1 . . 128.81(14) ?
C11 C12 C13 . . 120.36(17) ?
C11 C12 C18 . . 121.75(19) ?
C13 C12 C18 . . 117.87(19) ?
C11 C12 Ru1 . . 71.48(10) ?
C13 C12 Ru1 . . 70.03(10) ?
C18 C12 Ru1 . . 130.24(15) ?
C14 C13 C12 . . 119.61(17) ?
C14 C13 C19 . . 120.4(2) ?
C12 C13 C19 . . 120.0(2) ?
C14 C13 Ru1 . . 70.67(10) ?
C12 C13 Ru1 . . 71.98(10) ?
C19 C13 Ru1 . . 129.79(15) ?
C13 C14 C15 . . 120.39(16) ?
C13 C14 C20 . . 119.5(2) ?
C15 C14 C20 . . 120.1(2) ?
C13 C14 Ru1 . . 71.52(10) ?
C15 C14 Ru1 . . 72.80(10) ?
C20 C14 Ru1 . . 127.76(15) ?
C16 C15 C14 . . 119.30(17) ?
C16 C15 C21 . . 121.2(2) ?
C14 C15 C21 . . 119.49(19) ?
C16 C15 Ru1 . . 71.35(10) ?
C14 C15 Ru1 . . 69.15(10) ?
C21 C15 Ru1 . . 132.43(14) ?
C15 C16 C11 . . 120.49(17) ?
C15 C16 C22 . . 120.23(19) ?
C11 C16 C22 . . 119.27(18) ?
C15 C16 Ru1 . . 71.64(11) ?
C11 C16 Ru1 . . 70.80(10) ?
C22 C16 Ru1 . . 129.16(13) ?
C11 C17 H17A . . 109.5 ?
C11 C17 H17B . . 109.5 ?
H17A C17 H17B . . 109.5 ?
C11 C17 H17C . . 109.5 ?
H17A C17 H17C . . 109.5 ?
H17B C17 H17C . . 109.5 ?
C12 C18 H18A . . 109.5 ?
C12 C18 H18B . . 109.5 ?
H18A C18 H18B . . 109.5 ?
C12 C18 H18C . . 109.5 ?
H18A C18 H18C . . 109.5 ?
H18B C18 H18C . . 109.5 ?
C13 C19 H19A . . 109.5 ?
C13 C19 H19B . . 109.5 ?
H19A C19 H19B . . 109.5 ?
C13 C19 H19C . . 109.5 ?
H19A C19 H19C . . 109.5 ?
H19B C19 H19C . . 109.5 ?
C14 C20 H20A . . 109.5 ?
C14 C20 H20B . . 109.5 ?
H20A C20 H20B . . 109.5 ?
C14 C20 H20C . . 109.5 ?
H20A C20 H20C . . 109.5 ?
H20B C20 H20C . . 109.5 ?
C15 C21 H21A . . 109.5 ?
C15 C21 H21B . . 109.5 ?
H21A C21 H21B . . 109.5 ?
C15 C21 H21C . . 109.5 ?
H21A C21 H21C . . 109.5 ?
H21B C21 H21C . . 109.5 ?
C16 C22 H22A . . 109.5 ?
C16 C22 H22B . . 109.5 ?
H22A C22 H22B . . 109.5 ?
C16 C22 H22C . . 109.5 ?
H22A C22 H22C . . 109.5 ?
H22B C22 H22C . . 109.5 ?
F1 P1 F5 . . 91.77(14) ?
F1 P1 F6 . . 90.87(15) ?
F5 P1 F6 . . 177.30(15) ?
F1 P1 F2 . . 88.70(13) ?
F5 P1 F2 . . 89.24(12) ?
F6 P1 F2 . . 90.24(12) ?
F1 P1 F4 . . 91.70(11) ?
F5 P1 F4 . . 90.64(11) ?
F6 P1 F4 . . 89.86(11) ?
F2 P1 F4 . . 179.59(14) ?
F1 P1 F3 . . 179.65(17) ?
F5 P1 F3 . . 87.92(14) ?
F6 P1 F3 . . 89.44(15) ?
F2 P1 F3 . . 91.45(13) ?
F4 P1 F3 . . 88.15(11) ?
Cl2 C23 Cl3 . . 110.21(12) ?
Cl2 C23 H23A . . 109.6 ?
Cl3 C23 H23A . . 109.6 ?
Cl2 C23 H23B . . 109.6 ?
Cl3 C23 H23B . . 109.6 ?
H23A C23 H23B . . 108.1 ?

loop_
_geom_bond_atom_site_label_1
_geom_bond_atom_site_label_2
_geom_bond_site_symmetry_2
_geom_bond_distance
_geom_bond_publ_flag
Ru1 N3 . 2.0982(15) ?
Ru1 N1 . 2.0993(15) ?
Ru1 C14 . 2.1808(18) ?
Ru1 C13 . 2.1920(18) ?
Ru1 C11 . 2.2173(17) ?
Ru1 C12 . 2.2178(18) ?
Ru1 C16 . 2.2255(19) ?
Ru1 C15 . 2.2292(18) ?
Ru1 Cl1 . 2.4108(4) ?
N1 C5 . 1.343(2) ?
N1 C1 . 1.358(2) ?
N2 C6 . 1.388(2) ?
N2 C5 . 1.391(2) ?
N2 H2A . 0.85(3) ?
N3 C6 . 1.343(2) ?
N3 C10 . 1.355(2) ?
C1 C2 . 1.374(3) ?
C1 H1 . 0.9500 ?
C2 C3 . 1.388(3) ?
C2 H2 . 0.9500 ?
C3 C4 . 1.373(3) ?
C3 H3 . 0.9500 ?
C4 C5 . 1.399(3) ?
C4 H4 . 0.9500 ?
C6 C7 . 1.398(2) ?
C7 C8 . 1.373(3) ?
C7 H7 . 0.9500 ?
C8 C9 . 1.393(3) ?
C8 H8 . 0.9500 ?
C9 C10 . 1.370(3) ?
C9 H9 . 0.9500 ?
C10 H10 . 0.9500 ?
C11 C12 . 1.408(3) ?
C11 C16 . 1.438(3) ?
C11 C17 . 1.511(3) ?
C12 C13 . 1.436(3) ?
C12 C18 . 1.511(3) ?
C13 C14 . 1.417(3) ?
C13 C19 . 1.507(3) ?
C14 C15 . 1.438(3) ?
C14 C20 . 1.506(3) ?
C15 C16 . 1.414(3) ?
C15 C21 . 1.510(3) ?
C16 C22 . 1.506(3) ?
C17 H17A . 0.9800 ?
C17 H17B . 0.9800 ?
C17 H17C . 0.9800 ?
C18 H18A . 0.9800 ?
C18 H18B . 0.9800 ?
C18 H18C . 0.9800 ?
C19 H19A . 0.9800 ?
C19 H19B . 0.9800 ?
C19 H19C . 0.9800 ?
C20 H20A . 0.9800 ?
C20 H20B . 0.9800 ?
C20 H20C . 0.9800 ?
C21 H21A . 0.9800 ?
C21 H21B . 0.9800 ?
C21 H21C . 0.9800 ?
C22 H22A . 0.9800 ?
C22 H22B . 0.9800 ?
C22 H22C . 0.9800 ?
P1 F1 . 1.5608(19) ?
P1 F5 . 1.5730(18) ?
P1 F6 . 1.5766(19) ?
P1 F2 . 1.5776(16) ?
P1 F4 . 1.5830(14) ?
P1 F3 . 1.593(2) ?
Cl2 C23 . 1.761(2) ?
Cl3 C23 . 1.770(2) ?
C23 H23A . 0.9900 ?
C23 H23B . 0.9900 ?

loop_
_geom_hbond_atom_site_label_D
_geom_hbond_atom_site_label_H
_geom_hbond_atom_site_label_A
_geom_hbond_site_symmetry_A
_geom_hbond_distance_DH
_geom_hbond_distance_HA
_geom_hbond_distance_DA
_geom_hbond_angle_DHA
N2 H2A Cl1 2_656 0.85(3) 2.51(3) 3.3493(17) 170(3)
C3 H3 F3 3_757 0.95 2.52 3.351(3) 146
C8 H8 F5 2_656 0.95 2.55 3.435(3) 155
C20 H20A Cl3 1_565 0.98 2.78 3.626(2) 144
C20 H20B F2 4_565 0.98 2.54 3.424(3) 151

loop_
_geom_torsion_atom_site_label_1
_geom_torsion_atom_site_label_2
_geom_torsion_atom_site_label_3
_geom_torsion_atom_site_label_4
_geom_torsion_site_symmetry_1
_geom_torsion_site_symmetry_2
_geom_torsion_site_symmetry_3
_geom_torsion_site_symmetry_4
_geom_torsion
_geom_torsion_publ_flag
N3 Ru1 N1 C5 . . . . 40.39(14) ?
C14 Ru1 N1 C5 . . . . -45.02(16) ?
C13 Ru1 N1 C5 . . . . -71.01(14) ?
C11 Ru1 N1 C5 . . . . -138.95(13) ?
C12 Ru1 N1 C5 . . . . -108.84(14) ?
C16 Ru1 N1 C5 . . . . -148.91(14) ?
C15 Ru1 N1 C5 . . . . -51.0(3) ?
Cl1 Ru1 N1 C5 . . . . 126.88(14) ?
N3 Ru1 N1 C1 . . . . -149.88(14) ?
C14 Ru1 N1 C1 . . . . 124.71(14) ?
C13 Ru1 N1 C1 . . . . 98.72(14) ?
C11 Ru1 N1 C1 . . . . 30.78(15) ?
C12 Ru1 N1 C1 . . . . 60.89(14) ?
C16 Ru1 N1 C1 . . . . 20.8(2) ?
C15 Ru1 N1 C1 . . . . 118.8(2) ?
Cl1 Ru1 N1 C1 . . . . -63.39(13) ?
N1 Ru1 N3 C6 . . . . -39.46(13) ?
C14 Ru1 N3 C6 . . . . 84.14(14) ?
C13 Ru1 N3 C6 . . . . 52.69(15) ?
C11 Ru1 N3 C6 . . . . 138.4(2) ?
C12 Ru1 N3 C6 . . . . 40.8(2) ?
C16 Ru1 N3 C6 . . . . 146.23(13) ?
C15 Ru1 N3 C6 . . . . 121.66(14) ?
Cl1 Ru1 N3 C6 . . . . -126.06(13) ?
N1 Ru1 N3 C10 . . . . 151.27(14) ?
C14 Ru1 N3 C10 . . . . -85.14(14) ?
C13 Ru1 N3 C10 . . . . -116.59(14) ?
C11 Ru1 N3 C10 . . . . -30.8(3) ?
C12 Ru1 N3 C10 . . . . -128.45(15) ?
C16 Ru1 N3 C10 . . . . -23.04(16) ?
C15 Ru1 N3 C10 . . . . -47.61(14) ?
Cl1 Ru1 N3 C10 . . . . 64.67(13) ?
C5 N1 C1 C2 . . . . 3.9(3) ?
Ru1 N1 C1 C2 . . . . -166.30(16) ?
N1 C1 C2 C3 . . . . -0.4(3) ?
C1 C2 C3 C4 . . . . -1.8(3) ?
C2 C3 C4 C5 . . . . 0.5(3) ?
C1 N1 C5 N2 . . . . 175.93(16) ?
Ru1 N1 C5 N2 . . . . -14.3(2) ?
C1 N1 C5 C4 . . . . -5.2(3) ?
Ru1 N1 C5 C4 . . . . 164.55(14) ?
C6 N2 C5 N1 . . . . -34.9(3) ?
C6 N2 C5 C4 . . . . 146.20(19) ?
C3 C4 C5 N1 . . . . 3.1(3) ?
C3 C4 C5 N2 . . . . -178.03(18) ?
C10 N3 C6 N2 . . . . -178.17(16) ?
Ru1 N3 C6 N2 . . . . 12.5(2) ?
C10 N3 C6 C7 . . . . 3.0(3) ?
Ru1 N3 C6 C7 . . . . -166.33(13) ?
C5 N2 C6 N3 . . . . 36.0(3) ?
C5 N2 C6 C7 . . . . -145.18(18) ?
N3 C6 C7 C8 . . . . 0.0(3) ?
N2 C6 C7 C8 . . . . -178.84(18) ?
C6 C7 C8 C9 . . . . -2.3(3) ?
C7 C8 C9 C10 . . . . 1.6(3) ?
C6 N3 C10 C9 . . . . -3.8(3) ?
Ru1 N3 C10 C9 . . . . 165.96(16) ?
C8 C9 C10 N3 . . . . 1.5(3) ?
N3 Ru1 C11 C12 . . . . -121.3(2) ?
N1 Ru1 C11 C12 . . . . 56.45(12) ?
C14 Ru1 C11 C12 . . . . -65.90(12) ?
C13 Ru1 C11 C12 . . . . -28.76(11) ?
C16 Ru1 C11 C12 . . . . -131.64(16) ?
C15 Ru1 C11 C12 . . . . -103.21(12) ?
Cl1 Ru1 C11 C12 . . . . 144.58(10) ?
N3 Ru1 C11 C16 . . . . 10.4(3) ?
N1 Ru1 C11 C16 . . . . -171.91(9) ?
C14 Ru1 C11 C16 . . . . 65.74(11) ?
C13 Ru1 C11 C16 . . . . 102.89(11) ?
C12 Ru1 C11 C16 . . . . 131.64(16) ?
C15 Ru1 C11 C16 . . . . 28.43(10) ?
Cl1 Ru1 C11 C16 . . . . -83.78(9) ?
N3 Ru1 C11 C17 . . . . 123.3(2) ?
N1 Ru1 C11 C17 . . . . -59.0(2) ?
C14 Ru1 C11 C17 . . . . 178.7(2) ?
C13 Ru1 C11 C17 . . . . -144.2(2) ?
C12 Ru1 C11 C17 . . . . -115.4(2) ?
C16 Ru1 C11 C17 . . . . 112.9(2) ?
C15 Ru1 C11 C17 . . . . 141.4(2) ?
Cl1 Ru1 C11 C17 . . . . 29.2(2) ?
C16 C11 C12 C13 . . . . -2.6(3) ?
C17 C11 C12 C13 . . . . 176.89(18) ?
Ru1 C11 C12 C13 . . . . 52.13(15) ?
C16 C11 C12 C18 . . . . 178.88(18) ?
C17 C11 C12 C18 . . . . -1.7(3) ?
Ru1 C11 C12 C18 . . . . -126.43(19) ?
C16 C11 C12 Ru1 . . . . -54.68(15) ?
C17 C11 C12 Ru1 . . . . 124.76(18) ?
N3 Ru1 C12 C11 . . . . 151.63(13) ?
N1 Ru1 C12 C11 . . . . -129.88(11) ?
C14 Ru1 C12 C11 . . . . 103.99(12) ?
C13 Ru1 C12 C11 . . . . 133.55(17) ?
C16 Ru1 C12 C11 . . . . 29.75(11) ?
C15 Ru1 C12 C11 . . . . 66.19(12) ?
Cl1 Ru1 C12 C11 . . . . -44.26(13) ?
N3 Ru1 C12 C13 . . . . 18.08(19) ?
N1 Ru1 C12 C13 . . . . 96.56(12) ?
C14 Ru1 C12 C13 . . . . -29.56(12) ?
C11 Ru1 C12 C13 . . . . -133.55(17) ?
C16 Ru1 C12 C13 . . . . -103.80(12) ?
C15 Ru1 C12 C13 . . . . -67.37(12) ?
Cl1 Ru1 C12 C13 . . . . -177.81(9) ?
N3 Ru1 C12 C18 . . . . -92.0(2) ?
N1 Ru1 C12 C18 . . . . -13.6(2) ?
C14 Ru1 C12 C18 . . . . -139.7(2) ?
C13 Ru1 C12 C18 . . . . -110.1(2) ?
C11 Ru1 C12 C18 . . . . 116.3(2) ?
C16 Ru1 C12 C18 . . . . 146.1(2) ?
C15 Ru1 C12 C18 . . . . -177.5(2) ?
Cl1 Ru1 C12 C18 . . . . 72.1(2) ?
C11 C12 C13 C14 . . . . 1.4(3) ?
C18 C12 C13 C14 . . . . 180.00(18) ?
Ru1 C12 C13 C14 . . . . 54.17(15) ?
C11 C12 C13 C19 . . . . -178.90(18) ?
C18 C12 C13 C19 . . . . -0.3(3) ?
Ru1 C12 C13 C19 . . . . -126.10(18) ?
C11 C12 C13 Ru1 . . . . -52.79(16) ?
C18 C12 C13 Ru1 . . . . 125.83(18) ?
N3 Ru1 C13 C14 . . . . 58.32(12) ?
N1 Ru1 C13 C14 . . . . 143.33(11) ?
C11 Ru1 C13 C14 . . . . -103.61(12) ?
C12 Ru1 C13 C14 . . . . -131.67(17) ?
C16 Ru1 C13 C14 . . . . -66.32(11) ?
C15 Ru1 C13 C14 . . . . -29.85(11) ?
Cl1 Ru1 C13 C14 . . . . -125.76(17) ?
N3 Ru1 C13 C12 . . . . -170.01(11) ?
N1 Ru1 C13 C12 . . . . -85.01(12) ?
C14 Ru1 C13 C12 . . . . 131.67(17) ?
C11 Ru1 C13 C12 . . . . 28.06(11) ?
C16 Ru1 C13 C12 . . . . 65.35(12) ?
C15 Ru1 C13 C12 . . . . 101.82(12) ?
Cl1 Ru1 C13 C12 . . . . 5.9(3) ?
N3 Ru1 C13 C19 . . . . -55.6(2) ?
N1 Ru1 C13 C19 . . . . 29.4(2) ?
C14 Ru1 C13 C19 . . . . -113.9(3) ?
C11 Ru1 C13 C19 . . . . 142.5(2) ?
C12 Ru1 C13 C19 . . . . 114.4(3) ?
C16 Ru1 C13 C19 . . . . 179.8(2) ?
C15 Ru1 C13 C19 . . . . -143.7(2) ?
Cl1 Ru1 C13 C19 . . . . 120.3(2) ?
C12 C13 C14 C15 . . . . 1.3(3) ?
C19 C13 C14 C15 . . . . -178.40(18) ?
Ru1 C13 C14 C15 . . . . 56.12(16) ?
C12 C13 C14 C20 . . . . -178.35(18) ?
C19 C13 C14 C20 . . . . 1.9(3) ?
Ru1 C13 C14 C20 . . . . -123.56(18) ?
C12 C13 C14 Ru1 . . . . -54.79(15) ?
C19 C13 C14 Ru1 . . . . 125.48(18) ?
N3 Ru1 C14 C13 . . . . -127.75(11) ?
N1 Ru1 C14 C13 . . . . -45.46(13) ?
C11 Ru1 C14 C13 . . . . 65.98(11) ?
C12 Ru1 C14 C13 . . . . 29.69(11) ?
C16 Ru1 C14 C13 . . . . 103.05(12) ?
C15 Ru1 C14 C13 . . . . 131.44(16) ?
Cl1 Ru1 C14 C13 . . . . 150.63(10) ?
N3 Ru1 C14 C15 . . . . 100.80(11) ?
N1 Ru1 C14 C15 . . . . -176.91(10) ?
C13 Ru1 C14 C15 . . . . -131.44(16) ?
C11 Ru1 C14 C15 . . . . -65.46(11) ?
C12 Ru1 C14 C15 . . . . -101.75(12) ?
C16 Ru1 C14 C15 . . . . -28.40(10) ?
Cl1 Ru1 C14 C15 . . . . 19.19(17) ?
N3 Ru1 C14 C20 . . . . -14.3(2) ?
N1 Ru1 C14 C20 . . . . 68.0(2) ?
C13 Ru1 C14 C20 . . . . 113.5(3) ?
C11 Ru1 C14 C20 . . . . 179.5(2) ?
C12 Ru1 C14 C20 . . . . 143.2(2) ?
C16 Ru1 C14 C20 . . . . -143.5(2) ?
C15 Ru1 C14 C20 . . . . -115.1(3) ?
Cl1 Ru1 C14 C20 . . . . -95.9(2) ?
C13 C14 C15 C16 . . . . -2.8(3) ?
C20 C14 C15 C16 . . . . 176.85(18) ?
Ru1 C14 C15 C16 . . . . 52.69(15) ?
C13 C14 C15 C21 . . . . 176.60(18) ?
C20 C14 C15 C21 . . . . -3.7(3) ?
Ru1 C14 C15 C21 . . . . -127.89(18) ?
C13 C14 C15 Ru1 . . . . -55.51(15) ?
C20 C14 C15 Ru1 . . . . 124.16(19) ?
N3 Ru1 C15 C16 . . . . 145.85(11) ?
N1 Ru1 C15 C16 . . . . -124.88(19) ?
C14 Ru1 C15 C16 . . . . -132.94(16) ?
C13 Ru1 C15 C16 . . . . -103.26(12) ?
C11 Ru1 C15 C16 . . . . -28.99(10) ?
C12 Ru1 C15 C16 . . . . -65.52(11) ?
Cl1 Ru1 C15 C16 . . . . 57.46(11) ?
N3 Ru1 C15 C14 . . . . -81.21(11) ?
N1 Ru1 C15 C14 . . . . 8.1(2) ?
C13 Ru1 C15 C14 . . . . 29.68(11) ?
C11 Ru1 C15 C14 . . . . 103.96(12) ?
C12 Ru1 C15 C14 . . . . 67.42(11) ?
C16 Ru1 C15 C14 . . . . 132.94(16) ?
Cl1 Ru1 C15 C14 . . . . -169.60(9) ?
N3 Ru1 C15 C21 . . . . 30.2(2) ?
N1 Ru1 C15 C21 . . . . 119.5(3) ?
C14 Ru1 C15 C21 . . . . 111.4(3) ?
C13 Ru1 C15 C21 . . . . 141.1(2) ?
C11 Ru1 C15 C21 . . . . -144.6(2) ?
C12 Ru1 C15 C21 . . . . 178.9(2) ?
C16 Ru1 C15 C21 . . . . -115.6(3) ?
Cl1 Ru1 C15 C21 . . . . -58.2(2) ?
C14 C15 C16 C11 . . . . 1.6(3) ?
C21 C15 C16 C11 . . . . -177.77(18) ?
Ru1 C15 C16 C11 . . . . 53.32(15) ?
C14 C15 C16 C22 . . . . -176.89(18) ?
C21 C15 C16 C22 . . . . 3.7(3) ?
Ru1 C15 C16 C22 . . . . -125.22(17) ?
C14 C15 C16 Ru1 . . . . -51.68(15) ?
C21 C15 C16 Ru1 . . . . 128.92(18) ?
C12 C11 C16 C15 . . . . 1.0(3) ?
C17 C11 C16 C15 . . . . -178.42(18) ?
Ru1 C11 C16 C15 . . . . -53.70(15) ?
C12 C11 C16 C22 . . . . 179.58(18) ?
C17 C11 C16 C22 . . . . 0.1(3) ?
Ru1 C11 C16 C22 . . . . 124.85(17) ?
C12 C11 C16 Ru1 . . . . 54.73(15) ?
C17 C11 C16 Ru1 . . . . -124.72(17) ?
N3 Ru1 C16 C15 . . . . -43.37(13) ?
N1 Ru1 C16 C15 . . . . 148.04(12) ?
C14 Ru1 C16 C15 . . . . 29.14(11) ?
C13 Ru1 C16 C15 . . . . 66.44(12) ?
C11 Ru1 C16 C15 . . . . 132.97(15) ?
C12 Ru1 C16 C15 . . . . 103.78(12) ?
Cl1 Ru1 C16 C15 . . . . -128.87(10) ?
N3 Ru1 C16 C11 . . . . -176.34(9) ?
N1 Ru1 C16 C11 . . . . 15.07(17) ?
C14 Ru1 C16 C11 . . . . -103.83(11) ?
C13 Ru1 C16 C11 . . . . -66.53(11) ?
C12 Ru1 C16 C11 . . . . -29.19(10) ?
C15 Ru1 C16 C11 . . . . -132.97(15) ?
Cl1 Ru1 C16 C11 . . . . 98.17(9) ?
N3 Ru1 C16 C22 . . . . 71.1(2) ?
N1 Ru1 C16 C22 . . . . -97.5(2) ?
C14 Ru1 C16 C22 . . . . 143.6(2) ?
C13 Ru1 C16 C22 . . . . -179.1(2) ?
C11 Ru1 C16 C22 . . . . -112.6(2) ?
C12 Ru1 C16 C22 . . . . -141.8(2) ?
C15 Ru1 C16 C22 . . . . 114.5(2) ?
Cl1 Ru1 C16 C22 . . . . -14.42(19) ?
